data_4083792
loop_
_publ_author_name
'Blanco, Fawn N.'
'Hagopian, Laura E.'
'McNamara, William R.'
'Golen, James A.'
'Rheingold, Arnold L.'
'Nataro, Chip'

_publ_section_title
;
 Anodic Electrochemistry of Free and Coordinated
 1,1&#x2018;-Bis(di-tert-butylphosphino)ferrocene
;
_journal_issue 18
_journal_name_full Organometallics
_journal_page_first 4292
_journal_paper_doi 10.1021/om051011+
_journal_volume 25
_journal_year 2006
_chemical_formula_moiety 'C26 H44 Fe P2 Se2'
_chemical_formula_sum 'C26 H44 Fe P2 Se2'
_chemical_formula_weight 632.32
_chemical_name_systematic
; 
 ? 
;
_space_group_IT_number 14
_symmetry_cell_setting monoclinic
_symmetry_space_group_name_Hall '-P 2ybc'
_symmetry_space_group_name_H-M 'P 1 21/c 1'
_atom_sites_solution_hydrogens geom
_atom_sites_solution_primary direct
_atom_sites_solution_secondary difmap
_audit_creation_method SHELXL-97
_cell_angle_alpha 90.00
_cell_angle_beta 117.7890(10)
_cell_angle_gamma 90.00
_cell_formula_units_Z 4
_cell_length_a 14.9114(11)
_cell_length_b 14.0870(11)
_cell_length_c 14.9432(11)
_cell_measurement_reflns_used 450
_cell_measurement_temperature 100(2)
_cell_measurement_theta_max 25
_cell_measurement_theta_min 2
_cell_volume 2776.9(4)
_computing_cell_refinement 'Bruker SMART'
_computing_data_collection 'Bruker SMART'
_computing_data_reduction 'Bruker SAINT'
_computing_molecular_graphics 'Bruker SHELXTL'
_computing_publication_material 'Bruker SHEXXTL'
_computing_structure_refinement 'SHELXL-97 (Sheldrick, 1997)'
_computing_structure_solution 'SHELXS-97 (Sheldrick, 1990)'
_diffrn_ambient_temperature 100(2)
_diffrn_measured_fraction_theta_full 0.983
_diffrn_measured_fraction_theta_max 0.983
_diffrn_measurement_device_type 'Bruker SMART APEX CCD area detector'
_diffrn_measurement_method 'phi and omega scans'
_diffrn_radiation_monochromator graphite
_diffrn_radiation_source 'fine-focus sealed tube'
_diffrn_radiation_type MoK\a
_diffrn_radiation_wavelength 0.71073
_diffrn_reflns_av_R_equivalents 0.0271
_diffrn_reflns_av_sigmaI/netI 0.0263
_diffrn_reflns_limit_h_max 18
_diffrn_reflns_limit_h_min -19
_diffrn_reflns_limit_k_max 18
_diffrn_reflns_limit_k_min -18
_diffrn_reflns_limit_l_max 19
_diffrn_reflns_limit_l_min -19
_diffrn_reflns_number 23701
_diffrn_reflns_theta_full 27.54
_diffrn_reflns_theta_max 27.54
_diffrn_reflns_theta_min 1.54
_exptl_absorpt_coefficient_mu 3.292
_exptl_absorpt_correction_T_max 0.6061
_exptl_absorpt_correction_T_min 0.4164
_exptl_absorpt_correction_type multi-scan
_exptl_absorpt_process_details sadabs
_exptl_crystal_colour orange
_exptl_crystal_density_diffrn 1.512
_exptl_crystal_density_method 'not measured'
_exptl_crystal_description blocks
_exptl_crystal_F_000 1296
_exptl_crystal_size_max 0.30
_exptl_crystal_size_mid 0.15
_exptl_crystal_size_min 0.15
_refine_diff_density_max 0.655
_refine_diff_density_min -0.262
_refine_diff_density_rms 0.070
_refine_ls_extinction_method none
_refine_ls_goodness_of_fit_ref 1.027
_refine_ls_hydrogen_treatment constr
_refine_ls_matrix_type full
_refine_ls_number_parameters 292
_refine_ls_number_reflns 6295
_refine_ls_number_restraints 0
_refine_ls_restrained_S_all 1.027
_refine_ls_R_factor_all 0.0293
_refine_ls_R_factor_gt 0.0247
_refine_ls_shift/su_max 0.004
_refine_ls_shift/su_mean 0.000
_refine_ls_structure_factor_coef Fsqd
_refine_ls_weighting_details 'calc w=1/[\s^2^(Fo^2^)+(0.0347P)^2^+0.7704P] where P=(Fo^2^+2Fc^2^)/3'
_refine_ls_weighting_scheme calc
_refine_ls_wR_factor_gt 0.0612
_refine_ls_wR_factor_ref 0.0633
_reflns_number_gt 5613
_reflns_number_total 6295
_reflns_threshold_expression >2sigma(I)
_cod_data_source_file om051011%2Bsi20060522_052231.cif
_cod_data_source_block chip09
_cod_original_sg_symbol_H-M P2(1)/c
_cod_database_code 4083792

loop_
_symmetry_equiv_pos_as_xyz
'x, y, z'
'-x, y+1/2, -z+1/2'
'-x, -y, -z'
'x, -y-1/2, z-1/2'

loop_
_atom_site_label
_atom_site_type_symbol
_atom_site_fract_x
_atom_site_fract_y
_atom_site_fract_z
_atom_site_U_iso_or_equiv
_atom_site_adp_type
_atom_site_occupancy
_atom_site_symmetry_multiplicity
_atom_site_calc_flag
_atom_site_refinement_flags
Fe1 Fe 0.823155(17) 0.213809(17) 0.367633(18) 0.01421(6) Uani 1 1 d .
Se1 Se 0.504189(14) 0.206544(13) 0.170708(14) 0.02142(6) Uani 1 1 d .
Se2 Se 1.133659(14) 0.186862(14) 0.579064(13) 0.02298(6) Uani 1 1 d .
P1 P 0.57762(3) 0.31937(3) 0.27270(3) 0.01338(9) Uani 1 1 d .
P2 P 1.08239(3) 0.21806(3) 0.42401(3) 0.01370(9) Uani 1 1 d .
C1 C 0.70349(13) 0.28552(11) 0.36806(12) 0.0139(3) Uani 1 1 d .
C2 C 0.72176(14) 0.19646(12) 0.42127(14) 0.0188(4) Uani 1 1 d .
H2A H 0.6723 0.1430 0.4042 0.023 Uiso 1 1 calc R
C3 C 0.82190(15) 0.19820(13) 0.50293(14) 0.0224(4) Uani 1 1 d .
H3A H 0.8553 0.1458 0.5527 0.027 Uiso 1 1 calc R
C4 C 0.86675(14) 0.28628(13) 0.50115(13) 0.0203(4) Uani 1 1 d .
H4A H 0.9374 0.3065 0.5490 0.024 Uiso 1 1 calc R
C5 C 0.79481(12) 0.34022(12) 0.41867(12) 0.0152(3) Uani 1 1 d .
H5A H 0.8062 0.4050 0.3985 0.018 Uiso 1 1 calc R
C6 C 0.94964(13) 0.18903(12) 0.35011(13) 0.0156(3) Uani 1 1 d .
C7 C 0.87095(13) 0.23122(13) 0.25986(13) 0.0179(4) Uani 1 1 d .
H7A H 0.8759 0.2930 0.2295 0.022 Uiso 1 1 calc R
C8 C 0.78434(14) 0.17118(14) 0.22238(14) 0.0226(4) Uani 1 1 d .
H8A H 0.7181 0.1835 0.1612 0.027 Uiso 1 1 calc R
C9 C 0.80755(14) 0.09170(13) 0.28700(15) 0.0247(4) Uani 1 1 d .
H9A H 0.7606 0.0380 0.2792 0.030 Uiso 1 1 calc R
C10 C 0.90847(13) 0.10198(12) 0.36622(14) 0.0195(4) Uani 1 1 d .
H10A H 0.9448 0.0563 0.4230 0.023 Uiso 1 1 calc R
C11 C 0.51378(13) 0.35077(13) 0.35257(13) 0.0178(3) Uani 1 1 d .
C12 C 0.41370(14) 0.40356(15) 0.29020(15) 0.0252(4) Uani 1 1 d .
H12A H 0.3772 0.4098 0.3300 0.038 Uiso 1 1 calc R
H12B H 0.3721 0.3678 0.2282 0.038 Uiso 1 1 calc R
H12C H 0.4279 0.4668 0.2725 0.038 Uiso 1 1 calc R
C13 C 0.48939(15) 0.25752(14) 0.38945(15) 0.0252(4) Uani 1 1 d .
H13A H 0.4559 0.2714 0.4309 0.038 Uiso 1 1 calc R
H13B H 0.5523 0.2225 0.4299 0.038 Uiso 1 1 calc R
H13C H 0.4443 0.2190 0.3311 0.038 Uiso 1 1 calc R
C14 C 0.58309(14) 0.41055(14) 0.44531(13) 0.0225(4) Uani 1 1 d .
H14A H 0.5507 0.4193 0.4887 0.034 Uiso 1 1 calc R
H14B H 0.5947 0.4726 0.4230 0.034 Uiso 1 1 calc R
H14C H 0.6480 0.3778 0.4834 0.034 Uiso 1 1 calc R
C15 C 0.58934(13) 0.42426(12) 0.20164(13) 0.0170(3) Uani 1 1 d .
C16 C 0.48559(14) 0.44534(15) 0.11073(14) 0.0265(4) Uani 1 1 d .
H16A H 0.4910 0.5016 0.0749 0.040 Uiso 1 1 calc R
H16B H 0.4356 0.4571 0.1347 0.040 Uiso 1 1 calc R
H16C H 0.4641 0.3908 0.0647 0.040 Uiso 1 1 calc R
C17 C 0.66220(13) 0.39684(13) 0.15970(13) 0.0191(4) Uani 1 1 d .
H17A H 0.6638 0.4477 0.1157 0.029 Uiso 1 1 calc R
H17B H 0.6389 0.3379 0.1207 0.029 Uiso 1 1 calc R
H17C H 0.7304 0.3874 0.2159 0.029 Uiso 1 1 calc R
C18 C 0.62755(15) 0.51402(12) 0.26650(14) 0.0223(4) Uani 1 1 d .
H18A H 0.6430 0.5628 0.2289 0.033 Uiso 1 1 calc R
H18B H 0.6890 0.4991 0.3291 0.033 Uiso 1 1 calc R
H18C H 0.5751 0.5376 0.2829 0.033 Uiso 1 1 calc R
C19 C 1.10312(13) 0.34679(12) 0.40453(13) 0.0186(4) Uani 1 1 d .
C20 C 1.03005(14) 0.40569(13) 0.42817(15) 0.0236(4) Uani 1 1 d .
H20A H 1.0430 0.4734 0.4244 0.035 Uiso 1 1 calc R
H20B H 1.0405 0.3903 0.4963 0.035 Uiso 1 1 calc R
H20C H 0.9600 0.3909 0.3788 0.035 Uiso 1 1 calc R
C21 C 1.21139(14) 0.37646(14) 0.48158(15) 0.0267(4) Uani 1 1 d .
H21A H 1.2188 0.4453 0.4780 0.040 Uiso 1 1 calc R
H21B H 1.2605 0.3439 0.4659 0.040 Uiso 1 1 calc R
H21C H 1.2238 0.3591 0.5499 0.040 Uiso 1 1 calc R
C22 C 1.08620(14) 0.36991(13) 0.29748(14) 0.0228(4) Uani 1 1 d .
H22A H 1.0916 0.4386 0.2909 0.034 Uiso 1 1 calc R
H22B H 1.0186 0.3484 0.2479 0.034 Uiso 1 1 calc R
H22C H 1.1376 0.3375 0.2852 0.034 Uiso 1 1 calc R
C23 C 1.14335(13) 0.13760(12) 0.36739(13) 0.0167(3) Uani 1 1 d .
C24 C 1.08287(14) 0.13357(13) 0.25169(13) 0.0207(4) Uani 1 1 d .
H24A H 1.1166 0.0905 0.2254 0.031 Uiso 1 1 calc R
H24B H 1.0792 0.1972 0.2237 0.031 Uiso 1 1 calc R
H24C H 1.0142 0.1104 0.2320 0.031 Uiso 1 1 calc R
C25 C 1.14599(15) 0.03698(13) 0.40834(15) 0.0236(4) Uani 1 1 d .
H25A H 1.1754 -0.0069 0.3783 0.035 Uiso 1 1 calc R
H25B H 1.0769 0.0167 0.3908 0.035 Uiso 1 1 calc R
H25C H 1.1873 0.0370 0.4821 0.035 Uiso 1 1 calc R
C26 C 1.25274(14) 0.16914(14) 0.39995(15) 0.0235(4) Uani 1 1 d .
H26A H 1.2879 0.1198 0.3821 0.035 Uiso 1 1 calc R
H26B H 1.2879 0.1794 0.4733 0.035 Uiso 1 1 calc R
H26C H 1.2522 0.2284 0.3653 0.035 Uiso 1 1 calc R

loop_
_atom_site_aniso_label
_atom_site_aniso_U_11
_atom_site_aniso_U_22
_atom_site_aniso_U_33
_atom_site_aniso_U_23
_atom_site_aniso_U_13
_atom_site_aniso_U_12
Fe1 0.01366(13) 0.01456(13) 0.01437(13) -0.00078(9) 0.00650(10) 0.00170(9)
Se1 0.02228(10) 0.02298(10) 0.01880(10) -0.00561(7) 0.00941(8) -0.01004(7)
Se2 0.02244(11) 0.03286(12) 0.01219(9) 0.00423(7) 0.00685(8) 0.00883(8)
P1 0.0120(2) 0.0151(2) 0.0130(2) 0.00040(16) 0.00584(17) -0.00097(16)
P2 0.0132(2) 0.0154(2) 0.0117(2) -0.00002(15) 0.00512(17) 0.00213(16)
C1 0.0152(8) 0.0145(8) 0.0131(8) 0.0004(6) 0.0075(7) 0.0013(6)
C2 0.0234(9) 0.0168(9) 0.0213(9) 0.0036(7) 0.0148(8) 0.0034(7)
C3 0.0278(10) 0.0247(10) 0.0171(9) 0.0066(7) 0.0126(8) 0.0100(8)
C4 0.0190(9) 0.0273(10) 0.0144(8) -0.0025(7) 0.0077(7) 0.0059(7)
C5 0.0151(8) 0.0161(8) 0.0140(8) -0.0027(6) 0.0065(7) 0.0014(6)
C6 0.0167(8) 0.0162(8) 0.0150(8) -0.0024(6) 0.0083(7) 0.0019(6)
C7 0.0173(8) 0.0237(9) 0.0138(8) -0.0014(7) 0.0080(7) 0.0034(7)
C8 0.0181(9) 0.0316(10) 0.0177(9) -0.0114(8) 0.0079(7) -0.0001(8)
C9 0.0221(10) 0.0205(10) 0.0360(11) -0.0129(8) 0.0173(9) -0.0034(7)
C10 0.0204(9) 0.0139(8) 0.0289(10) -0.0019(7) 0.0156(8) 0.0027(7)
C11 0.0163(8) 0.0225(9) 0.0178(8) -0.0005(7) 0.0107(7) 0.0005(7)
C12 0.0166(9) 0.0351(11) 0.0254(10) 0.0025(8) 0.0111(8) 0.0050(8)
C13 0.0271(10) 0.0297(11) 0.0266(10) 0.0024(8) 0.0192(8) -0.0017(8)
C14 0.0209(9) 0.0305(10) 0.0184(9) -0.0035(7) 0.0109(8) 0.0005(8)
C15 0.0160(8) 0.0181(9) 0.0164(8) 0.0039(7) 0.0071(7) 0.0011(7)
C16 0.0220(10) 0.0340(11) 0.0207(9) 0.0106(8) 0.0076(8) 0.0036(8)
C17 0.0216(9) 0.0193(9) 0.0192(9) 0.0031(7) 0.0118(8) -0.0015(7)
C18 0.0292(10) 0.0142(9) 0.0246(9) 0.0034(7) 0.0135(8) 0.0026(7)
C19 0.0201(9) 0.0151(8) 0.0206(9) -0.0016(7) 0.0094(7) -0.0009(7)
C20 0.0270(10) 0.0162(9) 0.0292(10) -0.0020(7) 0.0145(8) 0.0016(7)
C21 0.0219(10) 0.0247(10) 0.0291(10) -0.0075(8) 0.0082(8) -0.0058(8)
C22 0.0249(10) 0.0202(9) 0.0239(9) 0.0041(7) 0.0119(8) -0.0014(7)
C23 0.0175(8) 0.0162(8) 0.0193(9) -0.0014(7) 0.0110(7) 0.0022(7)
C24 0.0243(9) 0.0209(9) 0.0201(9) -0.0057(7) 0.0129(8) -0.0030(7)
C25 0.0253(10) 0.0189(9) 0.0310(10) 0.0026(7) 0.0167(8) 0.0075(7)
C26 0.0182(9) 0.0257(10) 0.0295(10) -0.0049(8) 0.0136(8) 0.0017(8)

loop_
_atom_type_symbol
_atom_type_description
_atom_type_scat_dispersion_real
_atom_type_scat_dispersion_imag
_atom_type_scat_source
C C 0.0033 0.0016 'International Tables Vol C Tables 4.2.6.8 and 6.1.1.4'
H H 0.0000 0.0000 'International Tables Vol C Tables 4.2.6.8 and 6.1.1.4'
P P 0.1023 0.0942 'International Tables Vol C Tables 4.2.6.8 and 6.1.1.4'
Fe Fe 0.3463 0.8444 'International Tables Vol C Tables 4.2.6.8 and 6.1.1.4'
Se Se -0.0929 2.2259 'International Tables Vol C Tables 4.2.6.8 and 6.1.1.4'

loop_
_geom_angle_atom_site_label_1
_geom_angle_atom_site_label_2
_geom_angle_atom_site_label_3
_geom_angle
C2 Fe1 C10 119.76(7)
C2 Fe1 C3 40.86(8)
C10 Fe1 C3 102.80(7)
C2 Fe1 C9 103.28(7)
C10 Fe1 C9 40.82(7)
C3 Fe1 C9 116.14(8)
C2 Fe1 C1 41.36(6)
C10 Fe1 C1 158.61(7)
C3 Fe1 C1 68.95(7)
C9 Fe1 C1 123.64(7)
C2 Fe1 C6 158.21(7)
C10 Fe1 C6 41.33(7)
C3 Fe1 C6 122.77(7)
C9 Fe1 C6 68.99(7)
C1 Fe1 C6 159.43(7)
C2 Fe1 C8 119.10(8)
C10 Fe1 C8 68.42(8)
C3 Fe1 C8 152.22(8)
C9 Fe1 C8 40.21(8)
C1 Fe1 C8 109.23(7)
C6 Fe1 C8 68.84(7)
C2 Fe1 C5 68.79(7)
C10 Fe1 C5 155.95(7)
C3 Fe1 C5 68.16(7)
C9 Fe1 C5 163.24(7)
C1 Fe1 C5 40.87(6)
C6 Fe1 C5 123.69(7)
C8 Fe1 C5 129.66(7)
C2 Fe1 C7 156.55(7)
C10 Fe1 C7 68.72(7)
C3 Fe1 C7 162.59(8)
C9 Fe1 C7 68.02(8)
C1 Fe1 C7 124.24(7)
C6 Fe1 C7 41.03(7)
C8 Fe1 C7 40.44(7)
C5 Fe1 C7 113.15(7)
C2 Fe1 C4 68.51(7)
C10 Fe1 C4 118.59(7)
C3 Fe1 C4 40.39(7)
C9 Fe1 C4 152.11(8)
C1 Fe1 C4 68.60(7)
C6 Fe1 C4 108.33(7)
C8 Fe1 C4 166.79(8)
C5 Fe1 C4 40.35(7)
C7 Fe1 C4 129.17(7)
C1 P1 C15 108.47(8)
C1 P1 C11 101.92(8)
C15 P1 C11 112.32(8)
C1 P1 Se1 111.49(6)
C15 P1 Se1 109.70(6)
C11 P1 Se1 112.67(6)
C6 P2 C23 102.12(8)
C6 P2 C19 109.58(8)
C23 P2 C19 111.20(8)
C6 P2 Se2 110.79(6)
C23 P2 Se2 111.27(6)
C19 P2 Se2 111.51(6)
C5 C1 C2 106.72(15)
C5 C1 P1 130.78(13)
C2 C1 P1 121.50(13)
C5 C1 Fe1 69.72(9)
C2 C1 Fe1 68.44(9)
P1 C1 Fe1 135.22(9)
C3 C2 C1 108.13(16)
C3 C2 Fe1 70.06(10)
C1 C2 Fe1 70.20(10)
C4 C3 C2 108.39(15)
C4 C3 Fe1 70.40(10)
C2 C3 Fe1 69.07(10)
C3 C4 C5 108.25(16)
C3 C4 Fe1 69.21(10)
C5 C4 Fe1 69.79(10)
C4 C5 C1 108.51(15)
C4 C5 Fe1 69.86(10)
C1 C5 Fe1 69.41(9)
C7 C6 C10 106.45(15)
C7 C6 P2 131.37(14)
C10 C6 P2 121.40(13)
C7 C6 Fe1 69.70(10)
C10 C6 Fe1 68.58(9)
P2 C6 Fe1 133.93(9)
C8 C7 C6 108.49(16)
C8 C7 Fe1 69.81(10)
C6 C7 Fe1 69.27(10)
C9 C8 C7 108.31(16)
C9 C8 Fe1 69.60(10)
C7 C8 Fe1 69.75(10)
C8 C9 C10 108.37(16)
C8 C9 Fe1 70.19(10)
C10 C9 Fe1 68.87(10)
C9 C10 C6 108.38(16)
C9 C10 Fe1 70.31(10)
C6 C10 Fe1 70.09(10)
C13 C11 C12 107.90(15)
C13 C11 C14 108.54(15)
C12 C11 C14 109.70(15)
C13 C11 P1 107.44(12)
C12 C11 P1 111.28(12)
C14 C11 P1 111.84(12)
C18 C15 C16 108.87(15)
C18 C15 C17 109.91(14)
C16 C15 C17 107.44(14)
C18 C15 P1 113.42(12)
C16 C15 P1 109.36(12)
C17 C15 P1 107.67(12)
C22 C19 C20 109.62(15)
C22 C19 C21 109.11(15)
C20 C19 C21 106.87(15)
C22 C19 P2 113.97(12)
C20 C19 P2 107.41(12)
C21 C19 P2 109.62(12)
C24 C23 C25 107.88(14)
C24 C23 C26 110.34(14)
C25 C23 C26 108.34(15)
C24 C23 P2 112.06(12)
C25 C23 P2 107.73(11)
C26 C23 P2 110.35(12)

loop_
_geom_bond_atom_site_label_1
_geom_bond_atom_site_label_2
_geom_bond_distance
Fe1 C2 2.0293(18)
Fe1 C10 2.0312(17)
Fe1 C3 2.0424(18)
Fe1 C9 2.0502(18)
Fe1 C1 2.0530(17)
Fe1 C6 2.0513(17)
Fe1 C8 2.0580(18)
Fe1 C5 2.0571(17)
Fe1 C7 2.0572(17)
Fe1 C4 2.0582(18)
Se1 P1 2.1194(5)
Se2 P2 2.1200(5)
P1 C1 1.8130(17)
P1 C15 1.8746(17)
P1 C11 1.8936(17)
P2 C6 1.8074(18)
P2 C23 1.8825(17)
P2 C19 1.8849(18)
C1 C5 1.435(2)
C1 C2 1.442(2)
C2 C3 1.421(3)
C3 C4 1.416(3)
C4 C5 1.419(2)
C6 C7 1.440(2)
C6 C10 1.441(2)
C7 C8 1.422(3)
C8 C9 1.412(3)
C9 C10 1.423(3)
C11 C13 1.533(3)
C11 C12 1.533(2)
C11 C14 1.537(2)
C15 C18 1.532(2)
C15 C16 1.539(2)
C15 C17 1.535(2)
C19 C22 1.534(2)
C19 C20 1.536(2)
C19 C21 1.541(2)
C23 C24 1.534(2)
C23 C25 1.537(2)
C23 C26 1.535(2)
